data_7202352
loop_
_publ_author_name
'Bhatt, Prashant M.'
'Desiraju, Gautam R.'

_publ_section_title
;
 Co-crystal formation and the determination of absolute configuration
;
_journal_issue 12
_journal_name_full CrystEngComm
_journal_page_first 1747
_journal_paper_doi 10.1039/b810643f
_journal_volume 10
_journal_year 2008
_chemical_absolute_configuration ad
_chemical_formula_moiety 'C10 H13 N5 O4, C8 H11 N3 O3 S, H2 O'
_chemical_formula_sum 'C18 H26 N8 O8 S'
_chemical_formula_weight 514.53
_chemical_melting_point 100
_chemical_name_common 'Lamivudine + Zidovudine hydrate'
_chemical_name_systematic 'Lamivudine + Zidovudine hydrate'
_space_group_IT_number 4
_symmetry_cell_setting monoclinic
_symmetry_space_group_name_Hall 'P 2yb'
_symmetry_space_group_name_H-M 'P 1 21 1'
_atom_sites_solution_hydrogens geom
_atom_sites_solution_primary direct
_atom_sites_solution_secondary difmap
_audit_creation_method SHELXL-97
_cell_angle_alpha 90.00
_cell_angle_beta 92.506(2)
_cell_angle_gamma 90.00
_cell_formula_units_Z 2
_cell_length_a 8.6899(10)
_cell_length_b 7.2501(9)
_cell_length_c 18.504(2)
_cell_measurement_reflns_used 4965
_cell_measurement_temperature 298(2)
_cell_measurement_theta_max 26.00
_cell_measurement_theta_min 2.20
_cell_volume 1164.7(2)
_computing_cell_refinement 'Bruker SMART'
_computing_data_collection 'Bruker SMART'
_computing_data_reduction 'Bruker SAINT'
_computing_molecular_graphics 'Bruker SHELXTL'
_computing_publication_material 'Bruker SHELXTL'
_computing_structure_refinement 'SHELXL-97 (Sheldrick, 1997)'
_computing_structure_solution 'SHELXS-97 (Sheldrick, 1990)'
_diffrn_ambient_temperature 273(2)
_diffrn_measured_fraction_theta_full 0.995
_diffrn_measured_fraction_theta_max 0.995
_diffrn_measurement_device_type 'CCD area detector'
_diffrn_measurement_method 'phi and omega scans'
_diffrn_radiation_monochromator graphite
_diffrn_radiation_source 'fine-focus sealed tube'
_diffrn_radiation_type MoK\a
_diffrn_radiation_wavelength 0.71073
_diffrn_reflns_av_R_equivalents 0.0244
_diffrn_reflns_av_sigmaI/netI 0.0285
_diffrn_reflns_limit_h_max 10
_diffrn_reflns_limit_h_min -10
_diffrn_reflns_limit_k_max 8
_diffrn_reflns_limit_k_min -8
_diffrn_reflns_limit_l_max 22
_diffrn_reflns_limit_l_min -22
_diffrn_reflns_number 11952
_diffrn_reflns_theta_full 26.06
_diffrn_reflns_theta_max 26.06
_diffrn_reflns_theta_min 1.10
_exptl_absorpt_coefficient_mu 0.201
_exptl_absorpt_correction_type none
_exptl_crystal_colour colourless
_exptl_crystal_density_diffrn 1.467
_exptl_crystal_density_method 'not measured'
_exptl_crystal_description block
_exptl_crystal_F_000 540
_exptl_crystal_size_max 0.35
_exptl_crystal_size_mid 0.26
_exptl_crystal_size_min 0.18
_refine_diff_density_max 0.330
_refine_diff_density_min -0.236
_refine_diff_density_rms 0.047
_refine_ls_abs_structure_details 'Flack H D (1983), Acta Cryst. A39, 876-881'
_refine_ls_abs_structure_Flack -0.01(7)
_refine_ls_extinction_method none
_refine_ls_goodness_of_fit_ref 1.034
_refine_ls_hydrogen_treatment mixed
_refine_ls_matrix_type full
_refine_ls_number_parameters 365
_refine_ls_number_reflns 4557
_refine_ls_number_restraints 1
_refine_ls_restrained_S_all 1.034
_refine_ls_R_factor_all 0.0408
_refine_ls_R_factor_gt 0.0374
_refine_ls_shift/su_max 0.001
_refine_ls_shift/su_mean 0.000
_refine_ls_structure_factor_coef Fsqd
_refine_ls_weighting_details 'calc w=1/[\s^2^(Fo^2^)+(0.0649P)^2^+0.0862P] where P=(Fo^2^+2Fc^2^)/3'
_refine_ls_weighting_scheme calc
_refine_ls_wR_factor_gt 0.0965
_refine_ls_wR_factor_ref 0.0993
_reflns_number_gt 4206
_reflns_number_total 4557
_reflns_threshold_expression >2sigma(I)
_cod_data_source_file b810643f.txt
_cod_data_source_block cciv
_cod_depositor_comments
;
The following automatic conversions were performed:
'_symmetry_cell_setting' value 'Monoclinic' changed to 'monoclinic'
according to '/home/saulius/struct/CIF-dictionaries/cif_core.dic'
dictionary named 'cif_core.dic' version 2.4.1 from 2010-06-29.

Automatic conversion script
Id: cif_fix_enum 1527 2010-12-29 10:47:43Z saulius 
;
_cod_original_sg_symbol_H-M P2(1)
_cod_database_code 7202352

loop_
_symmetry_equiv_pos_as_xyz
'x, y, z'
'-x, y+1/2, -z'

loop_
_atom_site_label
_atom_site_type_symbol
_atom_site_fract_x
_atom_site_fract_y
_atom_site_fract_z
_atom_site_U_iso_or_equiv
_atom_site_adp_type
_atom_site_occupancy
_atom_site_symmetry_multiplicity
_atom_site_calc_flag
_atom_site_refinement_flags
_atom_site_disorder_assembly
_atom_site_disorder_group
S1 S 0.70005(6) 0.59785(9) 0.45289(3) 0.04971(16) Uani 1 1 d . . .
N4 N 0.97612(19) 1.0053(3) 0.09772(8) 0.0407(4) Uani 1 1 d . . .
O1 O 0.92366(16) 1.0969(2) 0.21593(7) 0.0408(3) Uani 1 1 d . . .
N5 N 1.0365(2) 0.9829(3) -0.02242(9) 0.0465(5) Uani 1 1 d . . .
O4 O 1.2790(2) 0.9610(4) -0.05779(9) 0.0664(6) Uani 1 1 d . . .
O7 O 0.25525(17) 0.3468(3) 0.34142(9) 0.0622(5) Uani 1 1 d . . .
C16 C 0.3605(2) 0.3707(3) 0.29945(11) 0.0411(5) Uani 1 1 d . . .
N7 N 0.33507(19) 0.4040(3) 0.22815(10) 0.0483(5) Uani 1 1 d . . .
O5 O 0.68386(16) 0.2481(2) 0.41854(7) 0.0397(3) Uani 1 1 d . . .
O3 O 0.78702(18) 0.9924(4) 0.00890(8) 0.0625(5) Uani 1 1 d . . .
C2 C 0.8580(2) 1.0110(3) 0.15288(10) 0.0385(4) Uani 1 1 d . . .
O6 O 0.96311(18) 0.4337(3) 0.36954(9) 0.0510(4) Uani 1 1 d . . .
N6 N 0.51126(18) 0.3583(2) 0.32744(8) 0.0330(3) Uani 1 1 d . . .
C12 C 0.5345(2) 0.3185(3) 0.40588(10) 0.0362(4) Uani 1 1 d . . .
C19 C 0.6319(2) 0.3815(3) 0.28356(10) 0.0329(4) Uani 1 1 d . . .
H19 H 0.7322 0.3736 0.3030 0.040 Uiso 1 1 calc R . .
C17 C 0.4534(2) 0.4264(3) 0.18542(11) 0.0392(5) Uani 1 1 d . . .
N1 N 0.6135(2) 0.9335(4) 0.25719(12) 0.0610(6) Uani 1 1 d . . .
N8 N 0.4252(3) 0.4592(4) 0.11591(11) 0.0563(6) Uani 1 1 d . . .
O2 O 1.0205(3) 0.8258(3) 0.37830(10) 0.0654(5) Uani 1 1 d . . .
N2 N 0.5350(2) 0.8894(3) 0.30447(13) 0.0583(6) Uani 1 1 d . . .
C8 C 1.1923(3) 0.9736(4) -0.00801(11) 0.0445(5) Uani 1 1 d . . .
C10 C 1.1306(2) 0.9961(4) 0.11594(11) 0.0465(5) Uani 1 1 d . . .
H10 H 1.1606 1.0004 0.1648 0.056 Uiso 1 1 calc R . .
C18 C 0.6079(2) 0.4154(3) 0.21351(11) 0.0359(4) Uani 1 1 d . . .
H18 H 0.6901 0.4314 0.1836 0.043 Uiso 1 1 calc R . .
C7 C 0.9229(3) 0.9945(4) 0.02674(11) 0.0436(5) Uani 1 1 d . . .
C13 C 0.5135(2) 0.4887(4) 0.45148(12) 0.0454(5) Uani 1 1 d . . .
H13A H 0.4851 0.4560 0.5000 0.054 Uiso 1 1 calc R . .
H13B H 0.4350 0.5689 0.4298 0.054 Uiso 1 1 calc R . .
C9 C 1.2412(2) 0.9813(4) 0.06787(11) 0.0459(5) Uani 1 1 d . . .
C3 C 0.8051(3) 0.8217(3) 0.17587(11) 0.0447(5) Uani 1 1 d . . .
H3A H 0.8854 0.7304 0.1707 0.054 Uiso 1 1 calc R . .
H3B H 0.7136 0.7834 0.1479 0.054 Uiso 1 1 calc R . .
C4 C 0.7710(2) 0.8506(3) 0.25465(11) 0.0415(5) Uani 1 1 d . . .
C11 C 1.4099(3) 0.9715(6) 0.08698(14) 0.0686(8) Uani 1 1 d . . .
H11A H 1.4260 0.9735 0.1386 0.103 Uiso 1 1 calc R . .
H11B H 1.4608 1.0752 0.0664 0.103 Uiso 1 1 calc R . .
H11C H 1.4513 0.8594 0.0682 0.103 Uiso 1 1 calc R . .
C15 C 0.9469(3) 0.3554(4) 0.43921(12) 0.0491(5) Uani 1 1 d . . .
H15A H 1.0141 0.4194 0.4741 0.059 Uiso 1 1 calc R . .
H15B H 0.9778 0.2269 0.4385 0.059 Uiso 1 1 calc R . .
C14 C 0.7833(2) 0.3689(4) 0.46181(11) 0.0435(5) Uani 1 1 d . . .
C6 C 1.0409(3) 0.9004(4) 0.30910(12) 0.0489(6) Uani 1 1 d . . .
H6A H 1.0717 0.8034 0.2766 0.059 Uiso 1 1 calc R . .
H6B H 1.1222 0.9921 0.3120 0.059 Uiso 1 1 calc R . .
C5 C 0.8935(3) 0.9884(3) 0.27955(10) 0.0398(5) Uani 1 1 d . . .
N3 N 0.4524(4) 0.8672(6) 0.3490(2) 0.1189(14) Uani 1 1 d . . .
O8 O 0.0384(2) 0.4534(3) 0.17309(9) 0.0480(4) Uani 1 1 d . . .
H2 H 0.776(2) 1.088(3) 0.1302(11) 0.036(5) Uiso 1 1 d . . .
H4 H 0.777(2) 0.746(4) 0.2814(12) 0.035(5) Uiso 1 1 d . . .
H5 H 0.860(2) 1.067(3) 0.3121(11) 0.031(5) Uiso 1 1 d . . .
H12 H 0.461(2) 0.224(3) 0.4180(11) 0.026(5) Uiso 1 1 d . . .
H14 H 0.781(3) 0.319(3) 0.5141(13) 0.043(6) Uiso 1 1 d . . .
H5N H 1.006(3) 0.980(4) -0.0675(14) 0.047(7) Uiso 1 1 d . . .
H8NA H 0.502(4) 0.473(4) 0.0905(14) 0.058(8) Uiso 1 1 d . . .
H8NB H 0.335(4) 0.474(4) 0.1006(15) 0.057(8) Uiso 1 1 d . . .
H2O H 0.984(6) 0.711(9) 0.380(3) 0.15(2) Uiso 1 1 d . . .
H6O H 1.049(4) 0.405(5) 0.3591(17) 0.074(10) Uiso 1 1 d . . .
H8OA H 0.124(4) 0.432(4) 0.1914(14) 0.051(7) Uiso 1 1 d . . .
H8OB H 0.005(4) 0.389(5) 0.1986(18) 0.066(10) Uiso 1 1 d . . .

loop_
_atom_site_aniso_label
_atom_site_aniso_U_11
_atom_site_aniso_U_22
_atom_site_aniso_U_33
_atom_site_aniso_U_23
_atom_site_aniso_U_13
_atom_site_aniso_U_12
S1 0.0414(3) 0.0558(3) 0.0527(3) -0.0160(3) 0.0111(2) -0.0032(3)
N4 0.0343(9) 0.0600(11) 0.0280(8) -0.0014(8) 0.0035(6) 0.0011(8)
O1 0.0501(8) 0.0446(8) 0.0281(6) -0.0016(7) 0.0057(6) -0.0049(7)
N5 0.0413(10) 0.0754(13) 0.0228(8) -0.0018(9) -0.0002(7) -0.0010(9)
O4 0.0455(9) 0.1156(17) 0.0390(9) -0.0009(10) 0.0126(7) 0.0073(11)
O7 0.0261(7) 0.1112(15) 0.0505(9) 0.0182(10) 0.0136(6) 0.0020(9)
C16 0.0250(9) 0.0594(13) 0.0390(10) 0.0060(10) 0.0033(8) 0.0016(9)
N7 0.0245(8) 0.0804(14) 0.0398(9) 0.0097(9) 0.0007(7) -0.0002(8)
O5 0.0371(7) 0.0474(8) 0.0344(7) 0.0041(6) -0.0005(6) 0.0040(6)
O3 0.0345(8) 0.1159(15) 0.0369(8) -0.0080(10) -0.0020(6) 0.0004(9)
C2 0.0335(10) 0.0517(12) 0.0306(10) -0.0009(9) 0.0042(8) 0.0033(9)
O6 0.0296(8) 0.0788(12) 0.0453(9) 0.0059(8) 0.0094(6) 0.0066(8)
N6 0.0251(8) 0.0448(9) 0.0293(8) 0.0024(7) 0.0053(6) 0.0001(7)
C12 0.0305(10) 0.0481(12) 0.0304(9) 0.0051(8) 0.0058(8) -0.0026(9)
C19 0.0255(9) 0.0412(11) 0.0324(9) 0.0023(8) 0.0039(7) -0.0016(8)
C17 0.0324(10) 0.0495(11) 0.0356(10) 0.0043(9) 0.0014(8) 0.0000(9)
N1 0.0437(11) 0.0818(16) 0.0584(13) 0.0232(11) 0.0134(10) 0.0086(11)
N8 0.0346(11) 0.0971(18) 0.0371(10) 0.0098(11) -0.0010(8) 0.0006(11)
O2 0.0759(13) 0.0769(13) 0.0421(9) 0.0115(9) -0.0119(8) -0.0080(11)
N2 0.0441(11) 0.0631(14) 0.0687(14) 0.0187(11) 0.0149(11) 0.0062(9)
C8 0.0400(11) 0.0613(14) 0.0326(10) 0.0008(10) 0.0061(8) 0.0028(10)
C10 0.0404(11) 0.0695(15) 0.0291(9) -0.0011(10) -0.0033(8) 0.0048(11)
C18 0.0252(9) 0.0481(11) 0.0349(10) 0.0014(8) 0.0084(7) -0.0014(8)
C7 0.0382(11) 0.0630(14) 0.0298(9) -0.0014(10) 0.0027(8) -0.0011(10)
C13 0.0358(11) 0.0617(14) 0.0397(10) -0.0052(11) 0.0140(8) 0.0010(10)
C9 0.0373(11) 0.0635(14) 0.0369(10) 0.0012(11) 0.0010(8) 0.0036(10)
C3 0.0423(12) 0.0531(12) 0.0385(10) -0.0046(10) 0.0009(9) -0.0046(10)
C4 0.0384(11) 0.0471(12) 0.0394(10) 0.0052(10) 0.0050(8) -0.0005(10)
C11 0.0408(13) 0.113(2) 0.0518(14) -0.0041(16) -0.0034(11) 0.0097(15)
C15 0.0349(11) 0.0723(16) 0.0396(11) 0.0021(12) -0.0026(8) 0.0070(11)
C14 0.0380(11) 0.0606(14) 0.0318(10) 0.0015(10) 0.0009(8) 0.0019(10)
C6 0.0458(12) 0.0615(15) 0.0389(11) 0.0001(10) -0.0032(9) -0.0068(10)
C5 0.0482(12) 0.0445(11) 0.0272(9) -0.0024(9) 0.0087(8) 0.0005(9)
N3 0.086(2) 0.138(3) 0.138(3) 0.060(3) 0.059(2) 0.039(2)
O8 0.0345(8) 0.0660(11) 0.0430(8) 0.0136(8) -0.0034(7) 0.0020(8)

loop_
_atom_type_symbol
_atom_type_description
_atom_type_scat_dispersion_real
_atom_type_scat_dispersion_imag
_atom_type_scat_source
C C 0.0033 0.0016 'International Tables Vol C Tables 4.2.6.8 and 6.1.1.4'
H H 0.0000 0.0000 'International Tables Vol C Tables 4.2.6.8 and 6.1.1.4'
N N 0.0061 0.0033 'International Tables Vol C Tables 4.2.6.8 and 6.1.1.4'
O O 0.0106 0.0060 'International Tables Vol C Tables 4.2.6.8 and 6.1.1.4'
S S 0.1246 0.1234 'International Tables Vol C Tables 4.2.6.8 and 6.1.1.4'

loop_
_geom_angle_atom_site_label_1
_geom_angle_atom_site_label_2
_geom_angle_atom_site_label_3
_geom_angle
_geom_angle_site_symmetry_1
_geom_angle_site_symmetry_3
_geom_angle_publ_flag
C13 S1 C14 87.38(11) . . ?
C10 N4 C7 121.10(17) . . ?
C10 N4 C2 122.20(15) . . ?
C7 N4 C2 116.50(16) . . ?
C2 O1 C5 110.43(16) . . ?
C8 N5 C7 127.36(17) . . ?
C8 N5 H5N 116.3(16) . . ?
C7 N5 H5N 116.4(16) . . ?
O7 C16 N7 123.00(18) . . ?
O7 C16 N6 117.86(18) . . ?
N7 C16 N6 119.13(17) . . ?
C17 N7 C16 120.25(17) . . ?
C12 O5 C14 113.38(16) . . ?
O1 C2 N4 108.27(16) . . ?
O1 C2 C3 106.42(16) . . ?
N4 C2 C3 113.37(18) . . ?
O1 C2 H2 110.9(13) . . ?
N4 C2 H2 103.4(12) . . ?
C3 C2 H2 114.4(13) . . ?
C15 O6 H6O 104(2) . . ?
C19 N6 C16 120.42(16) . . ?
C19 N6 C12 122.05(15) . . ?
C16 N6 C12 117.53(15) . . ?
O5 C12 N6 108.58(15) . . ?
O5 C12 C13 109.71(17) . . ?
N6 C12 C13 111.90(18) . . ?
O5 C12 H12 108.6(12) . . ?
N6 C12 H12 107.4(12) . . ?
C13 C12 H12 110.5(12) . . ?
C18 C19 N6 120.82(17) . . ?
C18 C19 H19 119.6 . . ?
N6 C19 H19 119.6 . . ?
N8 C17 N7 118.98(19) . . ?
N8 C17 C18 119.89(19) . . ?
N7 C17 C18 121.13(18) . . ?
N2 N1 C4 118.3(2) . . ?
C17 N8 H8NA 116.5(18) . . ?
C17 N8 H8NB 119.1(19) . . ?
H8NA N8 H8NB 124(3) . . ?
C6 O2 H2O 117(3) . . ?
N3 N2 N1 171.9(3) . . ?
O4 C8 N5 119.65(19) . . ?
O4 C8 C9 124.8(2) . . ?
N5 C8 C9 115.56(18) . . ?
C9 C10 N4 124.24(18) . . ?
C9 C10 H10 117.9 . . ?
N4 C10 H10 117.9 . . ?
C19 C18 C17 118.26(17) . . ?
C19 C18 H18 120.9 . . ?
C17 C18 H18 120.9 . . ?
O3 C7 N5 122.60(18) . . ?
O3 C7 N4 122.92(19) . . ?
N5 C7 N4 114.48(18) . . ?
C12 C13 S1 103.66(14) . . ?
C12 C13 H13A 111.0 . . ?
S1 C13 H13A 111.0 . . ?
C12 C13 H13B 111.0 . . ?
S1 C13 H13B 111.0 . . ?
H13A C13 H13B 109.0 . . ?
C10 C9 C8 117.19(19) . . ?
C10 C9 C11 124.8(2) . . ?
C8 C9 C11 118.0(2) . . ?
C2 C3 C4 102.68(18) . . ?
C2 C3 H3A 111.2 . . ?
C4 C3 H3A 111.2 . . ?
C2 C3 H3B 111.2 . . ?
C4 C3 H3B 111.2 . . ?
H3A C3 H3B 109.1 . . ?
N1 C4 C3 107.65(19) . . ?
N1 C4 C5 110.9(2) . . ?
C3 C4 C5 102.66(17) . . ?
N1 C4 H4 110.7(14) . . ?
C3 C4 H4 113.5(15) . . ?
C5 C4 H4 111.2(14) . . ?
C9 C11 H11A 109.5 . . ?
C9 C11 H11B 109.5 . . ?
H11A C11 H11B 109.5 . . ?
C9 C11 H11C 109.5 . . ?
H11A C11 H11C 109.5 . . ?
H11B C11 H11C 109.5 . . ?
O6 C15 C14 111.04(18) . . ?
O6 C15 H15A 109.4 . . ?
C14 C15 H15A 109.4 . . ?
O6 C15 H15B 109.4 . . ?
C14 C15 H15B 109.4 . . ?
H15A C15 H15B 108.0 . . ?
O5 C14 C15 110.84(19) . . ?
O5 C14 S1 106.11(14) . . ?
C15 C14 S1 114.36(19) . . ?
O5 C14 H14 105.6(14) . . ?
C15 C14 H14 107.2(13) . . ?
S1 C14 H14 112.4(14) . . ?
O2 C6 C5 110.6(2) . . ?
O2 C6 H6A 109.5 . . ?
C5 C6 H6A 109.5 . . ?
O2 C6 H6B 109.5 . . ?
C5 C6 H6B 109.5 . . ?
H6A C6 H6B 108.1 . . ?
O1 C5 C6 110.02(17) . . ?
O1 C5 C4 105.08(16) . . ?
C6 C5 C4 113.9(2) . . ?
O1 C5 H5 106.4(13) . . ?
C6 C5 H5 108.7(13) . . ?
C4 C5 H5 112.5(13) . . ?
H8OA O8 H8OB 89(3) . . ?

loop_
_geom_bond_atom_site_label_1
_geom_bond_atom_site_label_2
_geom_bond_distance
_geom_bond_site_symmetry_2
_geom_bond_publ_flag
S1 C13 1.803(2) . ?
S1 C14 1.815(3) . ?
N4 C10 1.371(3) . ?
N4 C7 1.376(2) . ?
N4 C2 1.479(2) . ?
O1 C2 1.420(2) . ?
O1 C5 1.449(2) . ?
N5 C8 1.370(3) . ?
N5 C7 1.374(3) . ?
N5 H5N 0.86(3) . ?
O4 C8 1.218(3) . ?
O7 C16 1.237(3) . ?
C16 N7 1.350(3) . ?
C16 N6 1.391(3) . ?
N7 C17 1.334(3) . ?
O5 C12 1.405(2) . ?
O5 C14 1.447(3) . ?
O3 C7 1.212(3) . ?
C2 C3 1.514(3) . ?
C2 H2 0.99(2) . ?
O6 C15 1.421(3) . ?
O6 H6O 0.81(3) . ?
N6 C19 1.364(2) . ?
N6 C12 1.485(2) . ?
C12 C13 1.510(3) . ?
C12 H12 0.97(2) . ?
C19 C18 1.327(3) . ?
C19 H19 0.9300 . ?
C17 N8 1.320(3) . ?
C17 C18 1.421(3) . ?
N1 N2 1.177(3) . ?
N1 C4 1.497(3) . ?
N8 H8NA 0.84(3) . ?
N8 H8NB 0.83(3) . ?
O2 C6 1.408(3) . ?
O2 H2O 0.89(6) . ?
N2 N3 1.127(4) . ?
C8 C9 1.450(3) . ?
C10 C9 1.342(3) . ?
C10 H10 0.9300 . ?
C18 H18 0.9300 . ?
C13 H13A 0.9700 . ?
C13 H13B 0.9700 . ?
C9 C11 1.495(3) . ?
C3 C4 1.515(3) . ?
C3 H3A 0.9700 . ?
C3 H3B 0.9700 . ?
C4 C5 1.517(3) . ?
C4 H4 0.91(3) . ?
C11 H11A 0.9600 . ?
C11 H11B 0.9600 . ?
C11 H11C 0.9600 . ?
C15 C14 1.503(3) . ?
C15 H15A 0.9700 . ?
C15 H15B 0.9700 . ?
C14 H14 1.03(2) . ?
C6 C5 1.512(3) . ?
C6 H6A 0.9700 . ?
C6 H6B 0.9700 . ?
C5 H5 0.89(2) . ?
O8 H8OA 0.82(3) . ?
O8 H8OB 0.73(4) . ?
